data_1526031
loop_
_publ_author_name
'Fischer, W.'
'Reck, G.'
'Schober, T.'

_publ_section_title
;
 Phase transition of Ba~2~In~2~O~5~ in humid air studied by in-situ X-ray
 powder diffraction
;
_journal_name_full 'Materials Science Forum'
_journal_page_first 363
_journal_page_last 367
_journal_paper_doi 10.4028/www.scientific.net/MSF.321-324.363
_journal_volume 321-324
_journal_year 2000
_chemical_formula_sum 'Ba2 In2 O5'
_space_group_IT_number 123
_symmetry_space_group_name_Hall '-P 4 2'
_symmetry_space_group_name_H-M 'P 4/m m m'
_cell_angle_alpha 90
_cell_angle_beta 90
_cell_angle_gamma 90
_cell_formula_units_Z 1
_cell_length_a 4.1827
_cell_length_b 4.1827
_cell_length_c 8.9617
_cell_volume 156.785
_citation_journal_id_ASTM MSFOEP
_cod_data_source_file Fischer_MSFOEP_2000_341.cif
_cod_data_source_block Ba2In2O5
_cod_original_cell_volume 156.7848
_cod_database_code 1526031

loop_
_symmetry_equiv_pos_as_xyz
x,y,z
-y,x,z
-x,-y,z
y,-x,z
x,-y,-z
y,x,-z
-x,y,-z
-y,-x,-z
-x,-y,-z
y,-x,-z
x,y,-z
-y,x,-z
-x,y,z
-y,-x,z
x,-y,z
y,x,z

loop_
_atom_site_label
_atom_site_type_symbol
_atom_site_fract_x
_atom_site_fract_y
_atom_site_fract_z
_atom_site_occupancy
_atom_site_U_iso_or_equiv
O2 O-2 0 0.5 0.5 1 0.0
In2 In+3 0.5 0.5 0 1 0.0
O1 O-2 0.5 0.5 0.244 1 0.0
Ba1 Ba+2 0 0 0.282 1 0.0
In1 In+3 0.5 0.5 0.5 1 0.0
O3 O-2 0.3558 0 0 0.25 0.0
